data_7019657
loop_
_publ_author_name
'Prabhakaran, R.'
'Kalaivani, P.'
'Poornima, P.'
'Dallemer, F.'
'Paramaguru, G.'
'Vijaya Padma, V.'
'Renganathan, R.'
'Huang, R.'
'Natarajan, K.'

_publ_section_title
;
 One pot synthesis of structurally different mono and dimeric Ni(ii)
 thiosemicarbazone complexes and N-arylation on a coordinated ligand: a
 comparative biological study.
;
_journal_issue 31
_journal_name_full 'Dalton transactions (Cambridge, England : 2003)'
_journal_page_first 9323
_journal_page_last 9336
_journal_paper_doi 10.1039/c2dt12231f
_journal_volume 41
_journal_year 2012
_chemical_compound_source 'synthesis as described'
_chemical_formula_moiety 'C24 H26 N4 Ni1 O2 P1 S1'
_chemical_formula_sum 'C24 H26 N4 Ni O2 P S'
_chemical_formula_weight 524.23
_chemical_name_systematic
;
?
;
_space_group_IT_number 2
_symmetry_cell_setting triclinic
_symmetry_Int_Tables_number 2
_symmetry_space_group_name_Hall '-P 1'
_symmetry_space_group_name_H-M 'P -1'
_atom_sites_solution_hydrogens geom
_atom_sites_solution_primary direct
_atom_sites_solution_secondary difmap
_audit_conform_dict_location ftp://ftp.iucr.org/pub/cif_core.dic
_audit_conform_dict_name cif_core.dic
_audit_conform_dict_version 2.4
_audit_creation_date 2011-01-18T10:57:38-00:00
_audit_creation_method 'WinGX routine CIF_UPDATE'
_cell_angle_alpha 89.5995(8)
_cell_angle_beta 74.6091(8)
_cell_angle_gamma 63.618(1)
_cell_formula_units_Z 2
_cell_length_a 9.6356(1)
_cell_length_b 10.6275(2)
_cell_length_c 14.1718(3)
_cell_measurement_reflns_used 17021
_cell_measurement_temperature 293(2)
_cell_measurement_theta_max 28.63
_cell_measurement_theta_min 1.5
_cell_measurement_wavelength 0.71073
_cell_volume 1243.08(4)
_computing_molecular_graphics 'Ortep-3 for Windows (Farrugia, 1997)'
_computing_publication_material 'WinGX publication routines (Farrugia, 1999)'
_computing_structure_refinement 'SHELXL-97 (Sheldrick, 1997)'
_computing_structure_solution 'SHELXS-97 (Sheldrick, 1990)'
_diffrn_ambient_temperature 293(2)
_diffrn_measured_fraction_theta_full 0.959
_diffrn_measured_fraction_theta_max 0.959
_diffrn_measurement_device_type KappaCCD
_diffrn_measurement_method 'Omega + Phi scan'
_diffrn_radiation_monochromator graphite
_diffrn_radiation_probe x-ray
_diffrn_radiation_type MoK\a
_diffrn_radiation_wavelength 0.71073
_diffrn_reflns_av_R_equivalents 0.038
_diffrn_reflns_av_unetI/netI 0.0661
_diffrn_reflns_limit_h_max 12
_diffrn_reflns_limit_h_min -12
_diffrn_reflns_limit_k_max 13
_diffrn_reflns_limit_k_min -13
_diffrn_reflns_limit_l_max 18
_diffrn_reflns_limit_l_min -19
_diffrn_reflns_number 17021
_diffrn_reflns_reduction_process
;
Scaled and merged with Sortav
R.H. Blessing, (1987) Cryst. Rev. 1, 3-58
R.H. Blessing, (1989) J. Appl. Cryst. 22, 396-397
;
_diffrn_reflns_theta_full 28.63
_diffrn_reflns_theta_max 28.63
_diffrn_reflns_theta_min 1.5
_diffrn_standards_number none
_exptl_absorpt_coefficient_mu 0.957
_exptl_absorpt_correction_T_max 0.838
_exptl_absorpt_correction_T_min 0.834
_exptl_absorpt_correction_type multi-scan
_exptl_absorpt_process_details
;
R.H. Blessing, Acta Cryst. (1995), A51, 33-38
;
_exptl_crystal_colour red
_exptl_crystal_density_diffrn 1.401
_exptl_crystal_density_method 'not measured'
_exptl_crystal_description prism
_exptl_crystal_F_000 546
_exptl_crystal_size_max 0.2
_exptl_crystal_size_mid 0.18
_exptl_crystal_size_min 0.14
_refine_diff_density_max 0.739
_refine_diff_density_min -0.495
_refine_diff_density_rms 0.112
_refine_ls_extinction_method none
_refine_ls_goodness_of_fit_ref 1.045
_refine_ls_hydrogen_treatment constr
_refine_ls_matrix_type full
_refine_ls_number_parameters 298
_refine_ls_number_reflns 6118
_refine_ls_number_restraints 0
_refine_ls_restrained_S_all 1.045
_refine_ls_R_factor_all 0.0635
_refine_ls_R_factor_gt 0.0396
_refine_ls_shift/su_max 0
_refine_ls_shift/su_mean 0
_refine_ls_structure_factor_coef Fsqd
_refine_ls_weighting_details 'calc w=1/[\s^2^(Fo^2^)+(0.0668P)^2^+0.0000P] where P=(Fo^2^+2Fc^2^)/3'
_refine_ls_weighting_scheme calc
_refine_ls_wR_factor_gt 0.1068
_refine_ls_wR_factor_ref 0.1208
_reflns_number_gt 4535
_reflns_number_total 6118
_reflns_threshold_expression >2sigma(I)
_cod_data_source_file c2dt12231f.txt
_cod_data_source_block npsd
_cod_database_code 7019657

loop_
_symmetry_equiv_pos_as_xyz
'x, y, z'
'-x, -y, -z'

loop_
_atom_site_label
_atom_site_type_symbol
_atom_site_fract_x
_atom_site_fract_y
_atom_site_fract_z
_atom_site_U_iso_or_equiv
_atom_site_adp_type
_atom_site_occupancy
_atom_site_symmetry_multiplicity
_atom_site_calc_flag
_atom_site_refinement_flags
C1 C 0.1600(3) -0.2905(2) 0.20369(18) 0.0412(5) Uani 1 1 d .
C2 C 0.3238(3) -0.3875(3) 0.1611(2) 0.0565(7) Uani 1 1 d .
H2 H 0.3904 -0.3601 0.1149 0.068 Uiso 1 1 calc R
C3 C 0.3870(4) -0.5222(3) 0.1868(2) 0.0643(8) Uani 1 1 d .
H3 H 0.4958 -0.5848 0.1579 0.077 Uiso 1 1 calc R
C4 C 0.2904(4) -0.5658(3) 0.2553(2) 0.0662(8) Uani 1 1 d .
H4 H 0.3337 -0.6574 0.2718 0.079 Uiso 1 1 calc R
C5 C 0.1320(4) -0.4738(3) 0.2981(2) 0.0562(7) Uani 1 1 d .
H5 H 0.0675 -0.5034 0.3439 0.067 Uiso 1 1 calc R
C6 C 0.0632(3) -0.3337(2) 0.27438(17) 0.0411(5) Uani 1 1 d .
C7 C -0.0997(3) -0.2409(2) 0.32830(18) 0.0418(5) Uani 1 1 d .
H7 H -0.1577 -0.2805 0.3697 0.05 Uiso 1 1 calc R
C8 C -0.4003(3) 0.0997(3) 0.38746(18) 0.0439(5) Uani 1 1 d .
C9 C 0.2064(3) 0.0890(3) 0.14214(17) 0.0402(5) Uani 1 1 d .
C10 C 0.2824(3) 0.1563(3) 0.0808(2) 0.0543(7) Uani 1 1 d .
H10 H 0.2344 0.211 0.0362 0.065 Uiso 1 1 calc R
C11 C 0.4303(4) 0.1418(4) 0.0864(3) 0.0754(10) Uani 1 1 d .
H11 H 0.4826 0.1846 0.0437 0.09 Uiso 1 1 calc R
C12 C 0.4991(4) 0.0659(4) 0.1531(3) 0.0797(11) Uani 1 1 d .
H12 H 0.5973 0.0586 0.1568 0.096 Uiso 1 1 calc R
C13 C 0.4253(4) -0.0002(4) 0.2152(3) 0.0771(10) Uani 1 1 d .
H13 H 0.4734 -0.0523 0.2608 0.093 Uiso 1 1 calc R
C14 C 0.2776(3) 0.0108(3) 0.2098(2) 0.0605(7) Uani 1 1 d .
H14 H 0.2274 -0.0343 0.2516 0.073 Uiso 1 1 calc R
C15 C -0.0980(3) 0.2921(2) 0.12515(17) 0.0370(5) Uani 1 1 d .
C16 C -0.1317(3) 0.3460(3) 0.03956(19) 0.0497(6) Uani 1 1 d .
H16 H -0.1004 0.2848 -0.0172 0.06 Uiso 1 1 calc R
C17 C -0.2121(4) 0.4913(3) 0.0393(2) 0.0648(8) Uani 1 1 d .
H17 H -0.2345 0.5271 -0.0179 0.078 Uiso 1 1 calc R
C18 C -0.2591(4) 0.5831(3) 0.1227(3) 0.0671(8) Uani 1 1 d .
H18 H -0.3125 0.6804 0.1216 0.081 Uiso 1 1 calc R
C19 C -0.2271(4) 0.5309(3) 0.2071(2) 0.0619(7) Uani 1 1 d .
H19 H -0.2593 0.5929 0.2635 0.074 Uiso 1 1 calc R
C20 C -0.1470(3) 0.3861(3) 0.20914(19) 0.0489(6) Uani 1 1 d .
H20 H -0.126 0.3516 0.2669 0.059 Uiso 1 1 calc R
C21 C 0.0695(2) 0.0108(2) 0.00899(15) 0.0329(4) Uani 1 1 d .
H21A H 0.1001 0.0645 -0.0406 0.039 Uiso 1 1 calc R
H21B H 0.1628 -0.0808 0.0015 0.039 Uiso 1 1 calc R
C22 C -0.7732(14) 0.7976(8) 0.4377(6) 0.238(5) Uani 1 1 d .
H22A H -0.8694 0.887 0.454 0.356 Uiso 1 1 calc R
H22B H -0.7357 0.7705 0.3676 0.356 Uiso 1 1 calc R
H22C H -0.6907 0.8059 0.459 0.356 Uiso 1 1 calc R
C23 C -0.9752(10) 0.7615(7) 0.5466(5) 0.175(3) Uani 1 1 d .
H23A H -1.0269 0.8601 0.5388 0.262 Uiso 1 1 calc R
H23B H -0.9776 0.7521 0.6144 0.262 Uiso 1 1 calc R
H23C H -1.0315 0.7154 0.5276 0.262 Uiso 1 1 calc R
C24 C -0.7213(12) 0.5692(6) 0.4834(5) 0.181(4) Uani 1 1 d .
H24 H -0.6138 0.5344 0.4455 0.217 Uiso 1 1 calc R
N1 N -0.1749(2) -0.1051(2) 0.32494(13) 0.0360(4) Uani 1 1 d .
N2 N -0.3303(2) -0.0368(2) 0.39009(15) 0.0455(5) Uani 1 1 d .
N3 N -0.5491(3) 0.1788(3) 0.4478(2) 0.0685(7) Uani 1 1 d .
H3A H -0.5976 0.1397 0.4877 0.082 Uiso 1 1 calc R
H3B H -0.5964 0.2688 0.4467 0.082 Uiso 1 1 calc R
N4 N -0.8076(6) 0.6961(4) 0.4844(3) 0.1006(12) Uani 1 1 d .
O1 O 0.10487(19) -0.16290(18) 0.17580(13) 0.0478(4) Uani 1 1 d .
O2 O -0.7586(4) 0.4796(3) 0.5269(2) 0.1130(11) Uani 1 1 d .
P1 P 0.01505(6) 0.10409(6) 0.13190(4) 0.03182(14) Uani 1 1 d .
S1 S -0.30655(7) 0.18283(6) 0.30620(4) 0.04026(15) Uani 1 1 d .
Ni1 Ni -0.08780(3) -0.00480(3) 0.238571(19) 0.03196(11) Uani 1 1 d .

loop_
_atom_site_aniso_label
_atom_site_aniso_U_11
_atom_site_aniso_U_22
_atom_site_aniso_U_33
_atom_site_aniso_U_23
_atom_site_aniso_U_13
_atom_site_aniso_U_12
C1 0.0378(12) 0.0344(12) 0.0414(12) 0.0035(9) -0.0122(10) -0.0077(10)
C2 0.0388(13) 0.0479(15) 0.0616(17) 0.0073(13) -0.0079(12) -0.0055(12)
C3 0.0474(15) 0.0463(15) 0.071(2) 0.0056(14) -0.0149(14) 0.0016(12)
C4 0.0665(18) 0.0366(14) 0.0676(19) 0.0098(13) -0.0200(16) 0.0004(14)
C5 0.0647(17) 0.0349(13) 0.0544(16) 0.0093(12) -0.0129(14) -0.0130(13)
C6 0.0432(12) 0.0320(11) 0.0402(12) 0.0044(9) -0.0121(10) -0.0105(10)
C7 0.0479(13) 0.0335(12) 0.0420(13) 0.0098(10) -0.0089(11) -0.0194(11)
C8 0.0371(12) 0.0378(12) 0.0444(13) 0.0050(10) -0.0007(10) -0.0128(10)
C9 0.0342(11) 0.0447(13) 0.0394(12) -0.0020(10) -0.0095(9) -0.0166(10)
C10 0.0449(14) 0.0587(16) 0.0635(17) 0.0037(13) -0.0095(13) -0.0310(13)
C11 0.0480(16) 0.092(2) 0.091(2) -0.015(2) -0.0039(16) -0.0454(18)
C12 0.0366(15) 0.093(3) 0.101(3) -0.034(2) -0.0150(17) -0.0239(17)
C13 0.0545(18) 0.086(2) 0.089(2) -0.0056(19) -0.0421(18) -0.0186(18)
C14 0.0516(15) 0.0718(19) 0.0644(18) 0.0140(15) -0.0303(14) -0.0264(15)
C15 0.0338(11) 0.0376(12) 0.0408(12) 0.0092(9) -0.0096(9) -0.0181(10)
C16 0.0600(16) 0.0432(14) 0.0448(14) 0.0135(11) -0.0192(12) -0.0208(13)
C17 0.079(2) 0.0497(16) 0.0676(19) 0.0251(14) -0.0317(17) -0.0251(16)
C18 0.0709(19) 0.0359(14) 0.090(2) 0.0138(15) -0.0255(18) -0.0193(14)
C19 0.0701(18) 0.0402(14) 0.0692(19) -0.0038(13) -0.0147(15) -0.0230(14)
C20 0.0553(15) 0.0435(14) 0.0466(14) 0.0068(11) -0.0147(12) -0.0218(12)
C21 0.0279(10) 0.0391(11) 0.0310(10) 0.0060(9) -0.0051(8) -0.0167(9)
C22 0.526(16) 0.187(7) 0.197(7) 0.123(6) -0.247(10) -0.255(10)
C23 0.235(8) 0.109(4) 0.112(5) -0.004(4) -0.089(5) 0.001(5)
C24 0.341(11) 0.081(4) 0.142(5) 0.031(3) -0.159(7) -0.067(5)
N1 0.0320(9) 0.0350(10) 0.0341(9) 0.0044(8) -0.0038(7) -0.0128(8)
N2 0.0387(10) 0.0369(11) 0.0445(11) 0.0063(9) 0.0045(9) -0.0125(9)
N3 0.0501(13) 0.0427(12) 0.0735(17) 0.0126(11) 0.0204(12) -0.0092(11)
N4 0.184(4) 0.0642(19) 0.074(2) 0.0223(16) -0.070(3) -0.057(2)
O1 0.0379(8) 0.0387(9) 0.0464(10) 0.0114(8) 0.0007(7) -0.0075(7)
O2 0.153(3) 0.0549(16) 0.090(2) 0.0154(14) -0.0238(19) -0.0188(18)
P1 0.0293(3) 0.0348(3) 0.0312(3) 0.0069(2) -0.0078(2) -0.0152(2)
S1 0.0351(3) 0.0326(3) 0.0420(3) 0.0071(2) -0.0020(2) -0.0112(2)
Ni1 0.02888(16) 0.03191(17) 0.03005(17) 0.00683(11) -0.00528(11) -0.01154(12)

loop_
_atom_type_symbol
_atom_type_description
_atom_type_scat_dispersion_real
_atom_type_scat_dispersion_imag
_atom_type_scat_source
C C 0.0033 0.0016 'International Tables Vol C Tables 4.2.6.8 and 6.1.1.4'
H H 0 0 'International Tables Vol C Tables 4.2.6.8 and 6.1.1.4'
N N 0.0061 0.0033 'International Tables Vol C Tables 4.2.6.8 and 6.1.1.4'
O O 0.0106 0.006 'International Tables Vol C Tables 4.2.6.8 and 6.1.1.4'
P P 0.1023 0.0942 'International Tables Vol C Tables 4.2.6.8 and 6.1.1.4'
S S 0.1246 0.1234 'International Tables Vol C Tables 4.2.6.8 and 6.1.1.4'
Ni Ni 0.3393 1.1124 'International Tables Vol C Tables 4.2.6.8 and 6.1.1.4'

loop_
_geom_angle_atom_site_label_1
_geom_angle_atom_site_label_2
_geom_angle_atom_site_label_3
_geom_angle
_geom_angle_site_symmetry_1
O1 C1 C6 123.1(2) .
O1 C1 C2 118.5(2) .
C6 C1 C2 118.3(2) .
C3 C2 C1 120.9(3) .
C3 C2 H2 119.6 .
C1 C2 H2 119.6 .
C2 C3 C4 120.7(3) .
C2 C3 H3 119.6 .
C4 C3 H3 119.6 .
C5 C4 C3 119.5(3) .
C5 C4 H4 120.2 .
C3 C4 H4 120.2 .
C4 C5 C6 121.4(3) .
C4 C5 H5 119.3 .
C6 C5 H5 119.3 .
C1 C6 C5 119.1(2) .
C1 C6 C7 123.0(2) .
C5 C6 C7 117.7(2) .
N1 C7 C6 125.8(2) .
N1 C7 H7 117.1 .
C6 C7 H7 117.1 .
N2 C8 N3 119.1(2) .
N2 C8 S1 122.20(18) .
N3 C8 S1 118.64(19) .
C14 C9 C10 119.3(2) .
C14 C9 P1 121.07(19) .
C10 C9 P1 119.60(19) .
C9 C10 C11 119.8(3) .
C9 C10 H10 120.1 .
C11 C10 H10 120.1 .
C12 C11 C10 120.7(3) .
C12 C11 H11 119.7 .
C10 C11 H11 119.7 .
C11 C12 C13 120.5(3) .
C11 C12 H12 119.8 .
C13 C12 H12 119.8 .
C12 C13 C14 119.9(3) .
C12 C13 H13 120.1 .
C14 C13 H13 120.1 .
C9 C14 C13 119.8(3) .
C9 C14 H14 120.1 .
C13 C14 H14 120.1 .
C20 C15 C16 118.9(2) .
C20 C15 P1 117.72(18) .
C16 C15 P1 123.29(19) .
C17 C16 C15 119.7(3) .
C17 C16 H16 120.2 .
C15 C16 H16 120.2 .
C18 C17 C16 120.8(3) .
C18 C17 H17 119.6 .
C16 C17 H17 119.6 .
C19 C18 C17 119.8(3) .
C19 C18 H18 120.1 .
C17 C18 H18 120.1 .
C18 C19 C20 120.4(3) .
C18 C19 H19 119.8 .
C20 C19 H19 119.8 .
C19 C20 C15 120.3(2) .
C19 C20 H20 119.8 .
C15 C20 H20 119.8 .
C21 C21 P1 112.77(18) 2
C21 C21 H21A 109 2
P1 C21 H21A 109 .
C21 C21 H21B 109 2
P1 C21 H21B 109 .
H21A C21 H21B 107.8 .
N4 C22 H22A 109.5 .
N4 C22 H22B 109.5 .
H22A C22 H22B 109.5 .
N4 C22 H22C 109.5 .
H22A C22 H22C 109.5 .
H22B C22 H22C 109.5 .
N4 C23 H23A 109.5 .
N4 C23 H23B 109.5 .
H23A C23 H23B 109.5 .
N4 C23 H23C 109.5 .
H23A C23 H23C 109.5 .
H23B C23 H23C 109.5 .
N4 C24 O2 128.8(9) .
N4 C24 H24 115.6 .
O2 C24 H24 115.6 .
C7 N1 N2 114.32(19) .
C7 N1 Ni1 124.49(16) .
N2 N1 Ni1 121.18(14) .
C8 N2 N1 112.85(19) .
C8 N3 H3A 120 .
C8 N3 H3B 120 .
H3A N3 H3B 120 .
C24 N4 C22 131.0(8) .
C24 N4 C23 119.3(7) .
C22 N4 C23 109.6(6) .
C1 O1 Ni1 126.98(15) .
C15 P1 C9 102.45(10) .
C15 P1 C21 106.96(10) .
C9 P1 C21 103.95(9) .
C15 P1 Ni1 121.57(7) .
C9 P1 Ni1 113.60(8) .
C21 P1 Ni1 106.87(7) .
C8 S1 Ni1 96.29(8) .
O1 Ni1 N1 95.18(8) .
O1 Ni1 S1 177.42(5) .
N1 Ni1 S1 87.39(6) .
O1 Ni1 P1 83.12(5) .
N1 Ni1 P1 177.01(6) .
S1 Ni1 P1 94.31(2) .

loop_
_geom_bond_atom_site_label_1
_geom_bond_atom_site_label_2
_geom_bond_distance
_geom_bond_site_symmetry_2
C1 O1 1.319(3) .
C1 C6 1.401(3) .
C1 C2 1.406(3) .
C2 C3 1.375(4) .
C2 H2 0.93 .
C3 C4 1.386(5) .
C3 H3 0.93 .
C4 C5 1.358(4) .
C4 H4 0.93 .
C5 C6 1.415(3) .
C5 H5 0.93 .
C6 C7 1.421(3) .
C7 N1 1.303(3) .
C7 H7 0.93 .
C8 N2 1.305(3) .
C8 N3 1.334(3) .
C8 S1 1.751(2) .
C9 C14 1.382(4) .
C9 C10 1.386(4) .
C9 P1 1.823(2) .
C10 C11 1.387(4) .
C10 H10 0.93 .
C11 C12 1.353(6) .
C11 H11 0.93 .
C12 C13 1.370(6) .
C12 H12 0.93 .
C13 C14 1.399(4) .
C13 H13 0.93 .
C14 H14 0.93 .
C15 C20 1.391(3) .
C15 C16 1.392(3) .
C15 P1 1.819(2) .
C16 C17 1.386(4) .
C16 H16 0.93 .
C17 C18 1.375(4) .
C17 H17 0.93 .
C18 C19 1.367(4) .
C18 H18 0.93 .
C19 C20 1.386(4) .
C19 H19 0.93 .
C20 H20 0.93 .
C21 C21 1.539(4) 2
C21 P1 1.835(2) .
C21 H21A 0.97 .
C21 H21B 0.97 .
C22 N4 1.379(7) .
C22 H22A 0.96 .
C22 H22B 0.96 .
C22 H22C 0.96 .
C23 N4 1.458(8) .
C23 H23A 0.96 .
C23 H23B 0.96 .
C23 H23C 0.96 .
C24 N4 1.227(6) .
C24 O2 1.264(8) .
C24 H24 0.93 .
N1 N2 1.390(3) .
N1 Ni1 1.8895(18) .
N3 H3A 0.86 .
N3 H3B 0.86 .
O1 Ni1 1.8528(16) .
P1 Ni1 2.1923(6) .
S1 Ni1 2.1347(6) .
